data_1518149
loop_
_publ_author_name
'Kalviri, Hassan A.'
'G\"artner, Felix'
'Ye, Gang'
'Korobkov, Ilia'
'Baker, R. Tom'

_publ_section_title
;
 Probing the second dehydrogenation step in ammonia-borane
 dehydrocoupling: characterization and reactivity of the key intermediate,
 B-(cyclotriborazanyl)amine-borane
;
_journal_issue 1
_journal_name_full 'Chem. Sci.'
_journal_page_first 618
_journal_paper_doi 10.1039/C4SC02710H
_journal_volume 6
_journal_year 2015
_chemical_formula_sum 'C4 H26 B4 N4 O2'
_chemical_formula_weight 205.53
_chemical_name_systematic
; 
 ? 
;
_chemical_properties_physical 'Air-sensitive, Moisture-sensitive, Hygroscopic'
_space_group_crystal_system triclinic
_space_group_IT_number 2
_space_group_name_Hall '-P 1'
_space_group_name_H-M_alt 'P -1'
_symmetry_space_group_name_Hall '-P 1'
_symmetry_space_group_name_H-M 'P -1'
_atom_sites_solution_hydrogens geom
_audit_creation_method SHELXL-2013
_cell_angle_alpha 91.790(3)
_cell_angle_beta 103.761(3)
_cell_angle_gamma 111.731(3)
_cell_formula_units_Z 2
_cell_length_a 6.9419(7)
_cell_length_b 8.8077(8)
_cell_length_c 12.4471(12)
_cell_measurement_reflns_used 5725
_cell_measurement_temperature 200(2)
_cell_measurement_theta_max 28.31
_cell_measurement_theta_min 2.51
_cell_volume 680.64(12)
_computing_cell_refinement 'APEX II, Bruker (2009)'
_computing_data_collection 'APEX II, Bruker (2009)'
_computing_data_reduction 'XPREP, Bruker (2009)'
_computing_molecular_graphics 'SHELXTL, Bruker (2004)'
_computing_publication_material 'SHELXTL, Bruker (2004)'
_computing_structure_refinement 'SHELXL-2013 (Sheldrick, 2013)'
_computing_structure_solution 'SHELXS-03 (Sheldrick, 2003)'
_diffrn_ambient_temperature 200(2)
_diffrn_measured_fraction_theta_full 0.976
_diffrn_measured_fraction_theta_max 0.976
_diffrn_measurement_device_type 'Bruker APEX-II CCD'
_diffrn_measurement_method '\f and \w scans'
_diffrn_radiation_type MoK\a
_diffrn_radiation_wavelength 0.71073
_diffrn_reflns_av_R_equivalents 0.0346
_diffrn_reflns_av_unetI/netI 0.0356
_diffrn_reflns_Laue_measured_fraction_full 0.976
_diffrn_reflns_Laue_measured_fraction_max 0.976
_diffrn_reflns_limit_h_max 9
_diffrn_reflns_limit_h_min -9
_diffrn_reflns_limit_k_max 11
_diffrn_reflns_limit_k_min -11
_diffrn_reflns_limit_l_max 16
_diffrn_reflns_limit_l_min -16
_diffrn_reflns_number 10580
_diffrn_reflns_point_group_measured_fraction_full 0.976
_diffrn_reflns_point_group_measured_fraction_max 0.976
_diffrn_reflns_theta_full 25.242
_diffrn_reflns_theta_max 28.345
_diffrn_reflns_theta_min 1.699
_exptl_absorpt_coefficient_mu 0.068
_exptl_absorpt_correction_T_max 0.7457
_exptl_absorpt_correction_T_min 0.6429
_exptl_absorpt_correction_type multi-scan
_exptl_absorpt_process_details 'SADABS, Bruker (2003)'
_exptl_crystal_colour colourless
_exptl_crystal_density_diffrn 1.003
_exptl_crystal_density_meas ?
_exptl_crystal_description block
_exptl_crystal_F_000 228
_exptl_crystal_size_max 0.210
_exptl_crystal_size_mid 0.160
_exptl_crystal_size_min 0.150
_refine_diff_density_max 0.339
_refine_diff_density_min -0.264
_refine_diff_density_rms 0.049
_refine_ls_extinction_method none
_refine_ls_goodness_of_fit_ref 1.074
_refine_ls_hydrogen_treatment constr
_refine_ls_matrix_type full
_refine_ls_number_parameters 127
_refine_ls_number_reflns 3314
_refine_ls_number_restraints 0
_refine_ls_restrained_S_all 1.074
_refine_ls_R_factor_all 0.0862
_refine_ls_R_factor_gt 0.0637
_refine_ls_shift/su_max 0.000
_refine_ls_shift/su_mean 0.000
_refine_ls_structure_factor_coef Fsqd
_refine_ls_weighting_details 'w=1/[\s^2^(Fo^2^)+(0.0847P)^2^+0.1565P] where P=(Fo^2^+2Fc^2^)/3'
_refine_ls_weighting_scheme calc
_refine_ls_wR_factor_gt 0.1605
_refine_ls_wR_factor_ref 0.1753
_reflns_Friedel_coverage 0.000
_reflns_number_gt 2401
_reflns_number_total 3314
_reflns_threshold_expression 'I > 2\s(I)'
_cod_data_source_file c4sc02710h2.cif
_cod_data_source_block tb061
_cod_depositor_comments
;
The following automatic conversions were performed:

'_exptl_crystal_density_meas' value 'n/a' was changed to '?' - the
value is perceived as not measured.

Automatic conversion script
Id: cif_fix_values 3008 2015-01-20 13:52:24Z robertas 

 Adding full bibliography for 1518148--1518149.cif.
;
_cod_original_cell_volume 680.63(11)
_cod_database_code 1518149
_shelx_space_group_comment
; 
The symmetry employed for this shelxl refinement is uniquely defined 
by the following loop, which should always be used as a source of 
symmetry information in preference to the above space-group names. 
They are only intended as comments. 
;
_shelx_estimated_absorpt_t_min 0.986
_shelx_estimated_absorpt_t_max 0.990
_shelxl_version_number 2013-4

loop_
_space_group_symop_operation_xyz
'x, y, z'
'-x, -y, -z'

loop_
_atom_site_label
_atom_site_type_symbol
_atom_site_fract_x
_atom_site_fract_y
_atom_site_fract_z
_atom_site_U_iso_or_equiv
_atom_site_adp_type
_atom_site_occupancy
_atom_site_site_symmetry_order
_atom_site_calc_flag
_atom_site_refinement_flags_posn
_atom_site_refinement_flags_adp
N1 N 0.28927(19) 0.27272(14) 0.94055(10) 0.0284(3) Uani 1 1 d . .
H1A H 0.4473 0.3148 0.9720 0.034 Uiso 1 1 calc R U
H1B H 0.2225 0.2060 0.9944 0.034 Uiso 1 1 calc R U
N2 N -0.0218(2) 0.09491(16) 0.78267(11) 0.0336(3) Uani 1 1 d . .
H2A H -0.0902 0.0287 0.8362 0.040 Uiso 1 1 calc R U
H2B H -0.0659 0.0210 0.7120 0.040 Uiso 1 1 calc R U
N3 N -0.0285(2) 0.35493(16) 0.87273(11) 0.0341(3) Uani 1 1 d . .
H3A H -0.1042 0.2949 0.9261 0.041 Uiso 1 1 calc R U
H3B H -0.0713 0.4495 0.8587 0.041 Uiso 1 1 calc R U
N4 N 0.29033(19) 0.00555(14) 0.85493(10) 0.0285(3) Uani 1 1 d . .
H4A H 0.4492 0.0474 0.8816 0.034 Uiso 1 1 calc R U
H4B H 0.2468 -0.0662 0.7834 0.034 Uiso 1 1 calc R U
O1 O -0.3165(2) -0.26618(18) 0.64293(12) 0.0582(4) Uani 1 1 d . .
O2 O 0.1067(2) -0.13881(18) 0.61465(10) 0.0548(4) Uani 1 1 d . .
B1 B 0.2277(3) 0.1577(2) 0.82972(14) 0.0281(3) Uani 1 1 d . .
H1C H 0.3016 0.2193 0.7752 0.034 Uiso 1 1 calc R U
B2 B -0.1106(3) 0.2366(3) 0.75989(16) 0.0422(4) Uani 1 1 d . .
H2C H -0.0561 0.2978 0.7008 0.051 Uiso 1 1 calc R U
H2D H -0.2699 0.1889 0.7355 0.051 Uiso 1 1 calc R U
B3 B 0.2204(3) 0.4249(2) 0.93034(15) 0.0324(4) Uani 1 1 d . .
H3C H 0.2525 0.4849 1.0052 0.039 Uiso 1 1 calc R U
H3D H 0.2999 0.5019 0.8849 0.039 Uiso 1 1 calc R U
B4 B 0.1948(3) -0.1068(2) 0.94220(15) 0.0325(4) Uani 1 1 d . .
H4C H 0.2391 -0.0395 1.0147 0.049 Uiso 1 1 calc R U
H4D H 0.2491 -0.1951 0.9499 0.049 Uiso 1 1 calc R U
H4E H 0.0373 -0.1552 0.9158 0.049 Uiso 1 1 calc R U
C1 C -0.4590(4) -0.3314(4) 0.7097(2) 0.0766(7) Uani 1 1 d . .
H1D H -0.5367 -0.2600 0.7158 0.115 Uiso 1 1 calc R U
H1E H -0.3769 -0.3371 0.7842 0.115 Uiso 1 1 calc R U
H1F H -0.5622 -0.4423 0.6753 0.115 Uiso 1 1 calc R U
C2 C -0.2004(4) -0.3644(2) 0.6304(2) 0.0640(6) Uani 1 1 d . .
H2E H -0.3017 -0.4775 0.5963 0.077 Uiso 1 1 calc R U
H2F H -0.1137 -0.3710 0.7044 0.077 Uiso 1 1 calc R U
C3 C -0.0559(4) -0.2902(3) 0.5579(2) 0.0668(6) Uani 1 1 d . .
H3E H 0.0102 -0.3664 0.5397 0.080 Uiso 1 1 calc R U
H3F H -0.1403 -0.2715 0.4872 0.080 Uiso 1 1 calc R U
C4 C 0.2489(4) -0.0591(4) 0.54972(18) 0.0754(8) Uani 1 1 d . .
H4F H 0.3590 0.0445 0.5926 0.113 Uiso 1 1 calc R U
H4G H 0.1674 -0.0358 0.4810 0.113 Uiso 1 1 calc R U
H4H H 0.3183 -0.1311 0.5308 0.113 Uiso 1 1 calc R U

loop_
_atom_site_aniso_label
_atom_site_aniso_U_11
_atom_site_aniso_U_22
_atom_site_aniso_U_33
_atom_site_aniso_U_23
_atom_site_aniso_U_13
_atom_site_aniso_U_12
N1 0.0265(6) 0.0270(6) 0.0329(6) 0.0037(5) 0.0116(5) 0.0094(5)
N2 0.0373(7) 0.0371(7) 0.0277(6) 0.0009(5) 0.0061(5) 0.0180(6)
N3 0.0420(7) 0.0385(7) 0.0349(7) 0.0117(5) 0.0178(6) 0.0250(6)
N4 0.0311(6) 0.0308(6) 0.0304(6) 0.0055(5) 0.0148(5) 0.0154(5)
O1 0.0647(9) 0.0585(8) 0.0564(8) 0.0161(7) 0.0299(7) 0.0206(7)
O2 0.0566(8) 0.0646(9) 0.0332(6) -0.0040(6) 0.0191(6) 0.0090(7)
B1 0.0330(8) 0.0301(8) 0.0292(8) 0.0093(6) 0.0173(7) 0.0154(6)
B2 0.0470(11) 0.0547(11) 0.0338(9) 0.0078(8) 0.0071(8) 0.0319(9)
B3 0.0379(9) 0.0258(8) 0.0392(9) 0.0060(7) 0.0202(7) 0.0126(7)
B4 0.0376(9) 0.0335(8) 0.0360(9) 0.0123(7) 0.0181(7) 0.0191(7)
C1 0.0586(13) 0.0889(18) 0.0692(15) 0.0105(13) 0.0305(12) 0.0057(12)
C2 0.0741(14) 0.0402(10) 0.0737(15) 0.0030(10) 0.0250(12) 0.0148(10)
C3 0.0697(14) 0.0609(13) 0.0608(13) -0.0189(10) 0.0249(11) 0.0129(11)
C4 0.0647(14) 0.1042(19) 0.0408(11) 0.0028(11) 0.0254(10) 0.0080(13)

loop_
_atom_type_symbol
_atom_type_description
_atom_type_scat_dispersion_real
_atom_type_scat_dispersion_imag
_atom_type_scat_source
C C 0.0033 0.0016 'International Tables Vol C Tables 4.2.6.8 and 6.1.1.4'
H H 0.0000 0.0000 'International Tables Vol C Tables 4.2.6.8 and 6.1.1.4'
B B 0.0013 0.0007 'International Tables Vol C Tables 4.2.6.8 and 6.1.1.4'
N N 0.0061 0.0033 'International Tables Vol C Tables 4.2.6.8 and 6.1.1.4'
O O 0.0106 0.0060 'International Tables Vol C Tables 4.2.6.8 and 6.1.1.4'

loop_
_geom_angle_atom_site_label_1
_geom_angle_atom_site_label_2
_geom_angle_atom_site_label_3
_geom_angle
B1 N1 B3 115.56(12)
B1 N2 B2 114.60(13)
B2 N3 B3 116.75(12)
B1 N4 B4 118.74(11)
C2 O1 C1 112.15(19)
C3 O2 C4 112.45(16)
N1 B1 N2 106.77(11)
N1 B1 N4 109.47(12)
N2 B1 N4 108.89(12)
N3 B2 N2 106.84(13)
N3 B3 N1 107.17(12)
O1 C2 C3 109.37(19)
O2 C3 C2 109.18(17)

loop_
_geom_bond_atom_site_label_1
_geom_bond_atom_site_label_2
_geom_bond_distance
N1 B1 1.557(2)
N1 B3 1.580(2)
N2 B1 1.561(2)
N2 B2 1.590(2)
N3 B2 1.572(2)
N3 B3 1.573(2)
N4 B1 1.574(2)
N4 B4 1.5883(19)
O1 C2 1.410(3)
O1 C1 1.414(3)
O2 C3 1.414(3)
O2 C4 1.422(2)
C2 C3 1.494(3)

loop_
_geom_hbond_atom_site_label_D
_geom_hbond_atom_site_label_H
_geom_hbond_atom_site_label_A
_geom_hbond_distance_DH
_geom_hbond_distance_HA
_geom_hbond_distance_DA
_geom_hbond_angle_DHA
_geom_hbond_site_symmetry_A
N4 H4B O2 0.99 2.06 2.9891(18) 155.3 .
N4 H4A H4C 0.99 2.27 3.181(2) 153.0 2_657
N1 H1A H3C 0.99 2.12 2.998(2) 146.7 2_667
N1 H1B H4E 0.99 2.26 3.117(2) 144.5 2_557
N3 H3A H4D 0.99 2.08 3.067(2) 173.3 2_557

loop_
_geom_torsion_atom_site_label_1
_geom_torsion_atom_site_label_2
_geom_torsion_atom_site_label_3
_geom_torsion_atom_site_label_4
_geom_torsion
B3 N1 B1 N2 -57.87(15)
B3 N1 B1 N4 -175.59(11)
B2 N2 B1 N1 58.46(16)
B2 N2 B1 N4 176.56(12)
B4 N4 B1 N1 56.46(16)
B4 N4 B1 N2 -59.92(16)
B3 N3 B2 N2 53.05(18)
B1 N2 B2 N3 -55.94(18)
B2 N3 B3 N1 -52.18(17)
B1 N1 B3 N3 54.38(15)
C1 O1 C2 C3 179.14(19)
C4 O2 C3 C2 -178.9(2)
O1 C2 C3 O2 67.6(3)
